data_4072341
loop_
_publ_author_name
'Wilson, Polly A.'
'Wright, Joseph A.'
'Oganesyan, Vasily S.'
'Lancaster, Simon J.'
'Bochmann, Manfred'

_publ_section_title
;
 Structural Characterization of a Cationic Zirconocene Dimethylaniline
 Complex and Related Catalytically Relevant Species
;
_journal_issue 23
_journal_name_full Organometallics
_journal_page_first 6371
_journal_paper_doi 10.1021/om800783h
_journal_volume 27
_journal_year 2008
_chemical_formula_moiety 'C42 H36 Cl2 Zr2, 2(C24 B F20), 2(C7 H8)'
_chemical_formula_structural '[{(IPCF)Zr(\m-Cl)}2][B(C6F5)4]2.2(C7H8)'
_chemical_formula_sum 'C104 H52 B2 Cl2 F40 Zr2'
_chemical_formula_weight 2336.42
_chemical_name_common 'Compound 6'
_chemical_name_systematic
;
 ?
;
_space_group_IT_number 2
_symmetry_cell_setting triclinic
_symmetry_Int_Tables_number 2
_symmetry_space_group_name_Hall '-P 1'
_symmetry_space_group_name_H-M 'P -1'
_atom_sites_solution_hydrogens geom
_atom_sites_solution_primary direct
_atom_sites_solution_secondary difmap
_cell_angle_alpha 81.864(8)
_cell_angle_beta 83.950(7)
_cell_angle_gamma 81.446(7)
_cell_formula_units_Z 1
_cell_length_a 10.2127(8)
_cell_length_b 13.5318(14)
_cell_length_c 16.5965(15)
_cell_measurement_reflns_used 7803
_cell_measurement_temperature 140(2)
_cell_measurement_theta_max 27.4996
_cell_measurement_theta_min 3.1313
_cell_volume 2236.9(4)
_computing_cell_refinement 'CrysAlis RED (Oxford Diffraction, 2006)'
_computing_data_collection 'CrysAlis CCD (Oxford Diffraction, 2006)'
_computing_data_reduction 'CrysAlis RED (Oxford Diffraction, 2006)'
_computing_molecular_graphics 'ORTEP-3 (Farrugia, 1997)'
_computing_publication_material
;
 SHELXL-97 (Sheldrick, 2008), PLATON (Spek, 2003), WinGX (Farrugia, 1999)
 and enCIFer (Allen <i>et al.</i>, 2004)
;
_computing_structure_refinement 'SHELXL-97 (Sheldrick, 2008)'
_computing_structure_solution 'SIR92 (Altomare <i>et al.</i>,  1993)'
_diffrn_ambient_temperature 140(2)
_diffrn_detector_area_resol_mean 16.0050
_diffrn_measured_fraction_theta_full 0.992
_diffrn_measured_fraction_theta_max 0.992
_diffrn_measurement_device_type 'Oxford Diffraction Xcalibur 3/CCD'
_diffrn_measurement_method 'Thin slice \f and \w scans'
_diffrn_radiation_monochromator graphite
_diffrn_radiation_probe x-ray
_diffrn_radiation_source 'Enhance (Mo) X-ray Source'
_diffrn_radiation_type 'Mo K\a'
_diffrn_radiation_wavelength 0.71073
_diffrn_reflns_av_R_equivalents 0.0643
_diffrn_reflns_av_sigmaI/netI 0.0808
_diffrn_reflns_limit_h_max 12
_diffrn_reflns_limit_h_min -12
_diffrn_reflns_limit_k_max 16
_diffrn_reflns_limit_k_min -16
_diffrn_reflns_limit_l_max 19
_diffrn_reflns_limit_l_min -19
_diffrn_reflns_number 23367
_diffrn_reflns_theta_full 25.00
_diffrn_reflns_theta_max 25.00
_diffrn_reflns_theta_min 3.16
_diffrn_standards_number 0
_exptl_absorpt_coefficient_mu 0.429
_exptl_absorpt_correction_T_max 0.9830
_exptl_absorpt_correction_T_min 0.8729
_exptl_absorpt_correction_type multi-scan
_exptl_absorpt_process_details '(ABSPACK; Oxford Diffraction, 2006)'
_exptl_crystal_colour green
_exptl_crystal_density_diffrn 1.734
_exptl_crystal_density_method 'not measured'
_exptl_crystal_description plate
_exptl_crystal_F_000 1160
_exptl_crystal_size_max 0.32
_exptl_crystal_size_mid 0.20
_exptl_crystal_size_min 0.05
_refine_diff_density_max 0.717
_refine_diff_density_min -0.768
_refine_diff_density_rms 0.082
_refine_ls_extinction_method none
_refine_ls_goodness_of_fit_ref 0.989
_refine_ls_hydrogen_treatment constr
_refine_ls_matrix_type full
_refine_ls_number_parameters 667
_refine_ls_number_reflns 7821
_refine_ls_number_restraints 57
_refine_ls_restrained_S_all 0.989
_refine_ls_R_factor_all 0.0986
_refine_ls_R_factor_gt 0.0568
_refine_ls_shift/su_max 0.001
_refine_ls_shift/su_mean 0.000
_refine_ls_structure_factor_coef Fsqd
_refine_ls_weighting_details 'calc w=1/[\s^2^(Fo^2^)+(0.0675P)^2^] where P=(Fo^2^+2Fc^2^)/3'
_refine_ls_weighting_scheme calc
_refine_ls_wR_factor_gt 0.1138
_refine_ls_wR_factor_ref 0.1273
_reflns_number_gt 5341
_reflns_number_total 7821
_reflns_threshold_expression I>2\s(I)
_cod_data_source_file om800783h_si_001.cif
_cod_data_source_block 6
_cod_database_code 4072341

loop_
_symmetry_equiv_pos_as_xyz
'x, y, z'
'-x, -y, -z'

loop_
_atom_site_label
_atom_site_type_symbol
_atom_site_fract_x
_atom_site_fract_y
_atom_site_fract_z
_atom_site_U_iso_or_equiv
_atom_site_adp_type
_atom_site_occupancy
_atom_site_symmetry_multiplicity
_atom_site_calc_flag
_atom_site_refinement_flags
Zr1 Zr 0.36246(4) 0.98082(3) 0.08686(3) 0.02373(14) Uani 1 1 d .
Cl1 Cl 0.48634(10) 1.12677(8) 0.01403(6) 0.0222(2) Uani 1 1 d .
C1 C 0.1366(4) 0.9784(3) 0.1368(3) 0.0261(10) Uani 1 1 d .
C2 C 0.1578(4) 0.9110(3) 0.0738(3) 0.0257(10) Uani 1 1 d .
C3 C 0.1712(4) 0.9702(4) -0.0051(3) 0.0275(10) Uani 1 1 d .
C4 C 0.1582(4) 1.0741(3) 0.0071(3) 0.0275(11) Uani 1 1 d .
C5 C 0.1393(4) 1.0806(3) 0.0932(3) 0.0273(11) Uani 1 1 d .
C6 C 0.1393(5) 1.1764(4) 0.1189(3) 0.0386(12) Uani 1 1 d .
H6 H 0.1353 1.1830 0.1753 0.046 Uiso 1 1 calc R
C7 C 0.1453(5) 1.2591(4) 0.0614(4) 0.0439(14) Uani 1 1 d .
H7 H 0.1437 1.3232 0.0789 0.053 Uiso 1 1 calc R
C8 C 0.1538(5) 1.2520(4) -0.0235(3) 0.0428(14) Uani 1 1 d .
H8 H 0.1543 1.3112 -0.0617 0.051 Uiso 1 1 calc R
C9 C 0.1611(4) 1.1613(4) -0.0502(3) 0.0339(12) Uani 1 1 d .
H9 H 0.1683 1.1564 -0.1070 0.041 Uiso 1 1 calc R
C10 C 0.1917(4) 0.9243(4) -0.0773(3) 0.0371(12) Uani 1 1 d .
H10 H 0.1932 0.9641 -0.1293 0.045 Uiso 1 1 calc R
C11 C 0.2093(5) 0.8218(5) -0.0714(4) 0.0476(14) Uani 1 1 d .
H11 H 0.2249 0.7902 -0.1198 0.057 Uiso 1 1 calc R
C12 C 0.2049(5) 0.7624(4) 0.0046(4) 0.0471(14) Uani 1 1 d .
H12 H 0.2198 0.6911 0.0068 0.056 Uiso 1 1 calc R
C13 C 0.1797(5) 0.8041(4) 0.0759(3) 0.0369(12) Uani 1 1 d .
H13 H 0.1767 0.7619 0.1268 0.044 Uiso 1 1 calc R
C14 C 0.1429(5) 0.9456(4) 0.2294(3) 0.0348(12) Uani 1 1 d .
C15 C 0.2939(4) 0.9362(4) 0.2304(2) 0.0292(11) Uani 1 1 d .
C16 C 0.3675(5) 1.0191(4) 0.2252(3) 0.0340(12) Uani 1 1 d .
H16 H 0.3315 1.0851 0.2362 0.041 Uiso 1 1 calc R
C17 C 0.5023(5) 0.9875(4) 0.2010(3) 0.0348(12) Uani 1 1 d .
H17 H 0.5721 1.0280 0.1943 0.042 Uiso 1 1 calc R
C18 C 0.5149(5) 0.8866(4) 0.1889(3) 0.0342(12) Uani 1 1 d .
H18 H 0.5949 0.8461 0.1727 0.041 Uiso 1 1 calc R
C19 C 0.3878(4) 0.8549(4) 0.2051(3) 0.0317(11) Uani 1 1 d .
H19 H 0.3680 0.7898 0.1999 0.038 Uiso 1 1 calc R
C20 C 0.0694(5) 1.0244(5) 0.2836(3) 0.0542(17) Uani 1 1 d .
H20A H 0.0712 0.9961 0.3413 0.081 Uiso 1 1 calc R
H20B H -0.0229 1.0420 0.2700 0.081 Uiso 1 1 calc R
H20C H 0.1137 1.0851 0.2738 0.081 Uiso 1 1 calc R
C21 C 0.0880(5) 0.8459(5) 0.2598(3) 0.0498(15) Uani 1 1 d .
H21A H 0.1472 0.7903 0.2377 0.075 Uiso 1 1 calc R
H21B H -0.0008 0.8493 0.2414 0.075 Uiso 1 1 calc R
H21C H 0.0827 0.8345 0.3196 0.075 Uiso 1 1 calc R
C22 C 0.6391(5) 0.5670(4) 0.0319(3) 0.0342(12) Uani 1 1 d .
C23 C 0.7610(5) 0.5096(4) 0.0357(3) 0.0294(11) Uani 1 1 d .
C24 C 0.8170(4) 0.4844(3) 0.1099(3) 0.0260(10) Uani 1 1 d .
C25 C 0.7568(4) 0.5144(3) 0.1835(2) 0.0238(10) Uani 1 1 d .
C26 C 0.6316(4) 0.5708(3) 0.1761(3) 0.0269(10) Uani 1 1 d .
C27 C 0.5740(4) 0.5992(4) 0.1026(3) 0.0322(11) Uani 1 1 d .
C28 C 0.8043(4) 0.5726(4) 0.3315(3) 0.0271(10) Uani 1 1 d .
C29 C 0.7844(4) 0.6756(4) 0.3072(3) 0.0309(11) Uani 1 1 d .
C30 C 0.7851(5) 0.7484(4) 0.3579(3) 0.0383(12) Uani 1 1 d .
C31 C 0.8095(5) 0.7192(4) 0.4385(3) 0.0424(14) Uani 1 1 d .
C32 C 0.8337(5) 0.6182(4) 0.4658(3) 0.0372(13) Uani 1 1 d .
C33 C 0.8315(4) 0.5475(4) 0.4134(3) 0.0314(11) Uani 1 1 d .
C34 C 0.9802(4) 0.4440(3) 0.2659(2) 0.0247(10) Uani 1 1 d .
C35 C 1.0626(4) 0.5127(4) 0.2250(3) 0.0281(11) Uani 1 1 d .
C36 C 1.1983(5) 0.4945(4) 0.2164(3) 0.0329(12) Uani 1 1 d .
C37 C 1.2637(4) 0.4029(4) 0.2475(3) 0.0370(13) Uani 1 1 d .
C38 C 1.1886(5) 0.3320(4) 0.2888(3) 0.0323(12) Uani 1 1 d .
C39 C 1.0526(5) 0.3552(3) 0.2994(2) 0.0272(10) Uani 1 1 d .
C40 C 0.7273(4) 0.3886(4) 0.3142(2) 0.0274(11) Uani 1 1 d .
C41 C 0.7486(5) 0.2964(4) 0.2829(3) 0.0328(12) Uani 1 1 d .
C42 C 0.6749(5) 0.2180(4) 0.3078(3) 0.0345(12) Uani 1 1 d .
C43 C 0.5715(5) 0.2292(4) 0.3659(3) 0.0441(14) Uani 1 1 d .
C44 C 0.5424(5) 0.3196(5) 0.3985(3) 0.0396(14) Uani 1 1 d .
C45 C 0.6207(5) 0.3963(4) 0.3726(3) 0.0335(12) Uani 1 1 d .
B1 B 0.8172(5) 0.4797(4) 0.2743(3) 0.0248(12) Uani 1 1 d .
F1 F 0.5846(3) 0.5938(2) -0.03954(16) 0.0514(8) Uani 1 1 d .
F2 F 0.8284(3) 0.4795(2) -0.03290(14) 0.0446(8) Uani 1 1 d .
F3 F 0.9383(3) 0.4293(2) 0.10568(15) 0.0359(7) Uani 1 1 d .
F4 F 0.5593(2) 0.6018(2) 0.24261(15) 0.0358(7) Uani 1 1 d .
F5 F 0.4567(3) 0.6589(2) 0.09928(17) 0.0451(8) Uani 1 1 d .
F6 F 0.7638(3) 0.71307(19) 0.22799(15) 0.0365(7) Uani 1 1 d .
F7 F 0.7612(3) 0.8479(2) 0.3292(2) 0.0527(8) Uani 1 1 d .
F8 F 0.8097(3) 0.7889(3) 0.48910(19) 0.0624(10) Uani 1 1 d .
F9 F 0.8561(3) 0.5869(3) 0.54518(16) 0.0554(9) Uani 1 1 d .
F10 F 0.8568(3) 0.4497(2) 0.44444(15) 0.0387(7) Uani 1 1 d .
F11 F 1.0067(3) 0.6037(2) 0.18895(15) 0.0364(7) Uani 1 1 d .
F12 F 1.2694(3) 0.5671(2) 0.17723(17) 0.0483(8) Uani 1 1 d .
F13 F 1.3968(3) 0.3835(3) 0.23754(18) 0.0557(9) Uani 1 1 d .
F14 F 1.2502(3) 0.2421(2) 0.32065(17) 0.0482(8) Uani 1 1 d .
F15 F 0.9896(3) 0.2822(2) 0.34618(15) 0.0357(7) Uani 1 1 d .
F16 F 0.8474(3) 0.2804(2) 0.22271(15) 0.0388(7) Uani 1 1 d .
F17 F 0.7037(3) 0.1307(2) 0.27497(18) 0.0530(8) Uani 1 1 d .
F18 F 0.4955(3) 0.1553(3) 0.3898(2) 0.0607(9) Uani 1 1 d .
F19 F 0.4390(3) 0.3342(3) 0.45509(19) 0.0597(9) Uani 1 1 d .
F20 F 0.5841(3) 0.4816(2) 0.40749(16) 0.0423(7) Uani 1 1 d .
C46 C 0.7010(5) 0.2260(4) 0.5681(2) 0.077(2) Uani 1 1 d GU
C47 C 0.6178(4) 0.1517(6) 0.5805(3) 0.121(3) Uani 1 1 d GU
H47 H 0.5345 0.1623 0.6115 0.145 Uiso 1 1 calc R
C48 C 0.6565(6) 0.0620(5) 0.5474(3) 0.139(4) Uani 1 1 d GU
H48 H 0.5996 0.0113 0.5558 0.167 Uiso 1 1 calc R
C49 C 0.7784(7) 0.0466(3) 0.5019(3) 0.115(3) Uani 1 1 d GU
H49 H 0.8048 -0.0147 0.4792 0.138 Uiso 1 1 calc R
C50 C 0.8615(5) 0.1208(4) 0.4895(2) 0.0765(19) Uani 1 1 d GU
H50 H 0.9449 0.1103 0.4584 0.092 Uiso 1 1 calc R
C51 C 0.8229(4) 0.2105(3) 0.5226(2) 0.0539(15) Uani 1 1 d GU
H51 H 0.8797 0.2613 0.5142 0.065 Uiso 1 1 calc R
C52 C 0.6682(10) 0.3244(7) 0.6012(4) 0.137(4) Uani 1 1 d U
H52A H 0.7297 0.3277 0.6420 0.206 Uiso 1 1 calc R
H52B H 0.5769 0.3306 0.6268 0.206 Uiso 1 1 calc R
H52C H 0.6765 0.3795 0.5566 0.206 Uiso 1 1 calc R

loop_
_atom_site_aniso_label
_atom_site_aniso_U_11
_atom_site_aniso_U_22
_atom_site_aniso_U_33
_atom_site_aniso_U_23
_atom_site_aniso_U_13
_atom_site_aniso_U_12
Zr1 0.0243(2) 0.0266(3) 0.0198(2) -0.00220(18) -0.00186(18) -0.00267(18)
Cl1 0.0199(5) 0.0253(6) 0.0204(5) -0.0021(4) 0.0015(4) -0.0033(4)
C1 0.019(2) 0.034(3) 0.024(2) -0.004(2) 0.0019(19) -0.002(2)
C2 0.021(2) 0.028(3) 0.029(2) 0.003(2) -0.0042(19) -0.0092(19)
C3 0.021(2) 0.034(3) 0.028(2) -0.004(2) -0.005(2) -0.005(2)
C4 0.020(2) 0.031(3) 0.031(3) 0.002(2) -0.005(2) -0.004(2)
C5 0.017(2) 0.033(3) 0.030(2) -0.006(2) 0.003(2) -0.001(2)
C6 0.032(3) 0.039(3) 0.046(3) -0.014(3) 0.001(2) -0.001(2)
C7 0.034(3) 0.027(3) 0.070(4) -0.010(3) -0.001(3) 0.001(2)
C8 0.031(3) 0.033(3) 0.061(4) 0.014(3) -0.013(3) -0.004(2)
C9 0.024(3) 0.036(3) 0.038(3) 0.007(2) -0.005(2) -0.004(2)
C10 0.025(3) 0.058(4) 0.029(3) -0.010(2) -0.004(2) -0.003(2)
C11 0.046(3) 0.055(4) 0.050(3) -0.030(3) -0.011(3) -0.008(3)
C12 0.045(3) 0.038(3) 0.065(4) -0.016(3) -0.013(3) -0.013(3)
C13 0.032(3) 0.038(3) 0.041(3) 0.001(2) -0.007(2) -0.009(2)
C14 0.035(3) 0.048(3) 0.021(2) 0.000(2) 0.000(2) -0.006(2)
C15 0.030(3) 0.044(3) 0.011(2) -0.002(2) 0.0024(19) 0.001(2)
C16 0.037(3) 0.042(3) 0.024(2) -0.008(2) -0.007(2) -0.001(2)
C17 0.034(3) 0.051(3) 0.023(2) -0.003(2) -0.009(2) -0.013(2)
C18 0.030(3) 0.050(3) 0.020(2) 0.000(2) -0.005(2) 0.002(2)
C19 0.034(3) 0.040(3) 0.018(2) 0.005(2) -0.006(2) -0.002(2)
C20 0.040(3) 0.087(5) 0.029(3) -0.009(3) 0.008(3) 0.006(3)
C21 0.033(3) 0.071(4) 0.040(3) 0.015(3) -0.001(2) -0.012(3)
C22 0.044(3) 0.040(3) 0.022(2) 0.003(2) -0.012(2) -0.016(2)
C23 0.040(3) 0.032(3) 0.018(2) -0.005(2) 0.000(2) -0.010(2)
C24 0.027(3) 0.024(3) 0.025(2) -0.002(2) 0.003(2) -0.005(2)
C25 0.028(2) 0.023(2) 0.020(2) -0.0001(19) 0.0027(19) -0.006(2)
C26 0.027(2) 0.029(3) 0.025(2) -0.003(2) 0.003(2) -0.005(2)
C27 0.027(3) 0.032(3) 0.036(3) 0.006(2) -0.008(2) -0.006(2)
C28 0.025(2) 0.035(3) 0.021(2) -0.008(2) -0.0003(19) -0.001(2)
C29 0.026(3) 0.044(3) 0.023(2) -0.009(2) 0.004(2) -0.005(2)
C30 0.031(3) 0.038(3) 0.047(3) -0.013(3) 0.006(2) -0.005(2)
C31 0.037(3) 0.053(4) 0.044(3) -0.030(3) 0.003(3) -0.010(3)
C32 0.030(3) 0.061(4) 0.023(3) -0.021(3) -0.001(2) -0.004(3)
C33 0.025(3) 0.043(3) 0.026(2) -0.011(2) 0.002(2) -0.002(2)
C34 0.026(2) 0.035(3) 0.012(2) -0.0048(19) 0.0017(18) -0.001(2)
C35 0.028(3) 0.037(3) 0.019(2) -0.007(2) 0.000(2) -0.004(2)
C36 0.031(3) 0.048(3) 0.021(2) -0.002(2) -0.001(2) -0.013(2)
C37 0.019(3) 0.065(4) 0.027(3) -0.012(3) -0.001(2) -0.001(3)
C38 0.033(3) 0.040(3) 0.022(2) -0.005(2) -0.011(2) 0.009(2)
C39 0.035(3) 0.031(3) 0.016(2) -0.001(2) -0.002(2) -0.007(2)
C40 0.025(2) 0.039(3) 0.016(2) 0.001(2) -0.0056(19) -0.001(2)
C41 0.032(3) 0.043(3) 0.024(2) -0.001(2) -0.007(2) -0.006(2)
C42 0.041(3) 0.036(3) 0.027(3) 0.003(2) -0.010(2) -0.012(2)
C43 0.039(3) 0.050(4) 0.046(3) 0.013(3) -0.020(3) -0.020(3)
C44 0.020(3) 0.065(4) 0.029(3) 0.014(3) -0.004(2) -0.007(3)
C45 0.032(3) 0.042(3) 0.024(2) 0.000(2) -0.008(2) 0.001(2)
B1 0.030(3) 0.029(3) 0.016(2) -0.005(2) -0.001(2) -0.002(2)
F1 0.063(2) 0.066(2) 0.0285(15) 0.0063(15) -0.0233(15) -0.0169(17)
F2 0.069(2) 0.0502(19) 0.0157(13) -0.0083(13) 0.0025(14) -0.0126(16)
F3 0.0386(16) 0.0434(17) 0.0227(13) -0.0071(12) 0.0024(12) 0.0030(13)
F4 0.0301(15) 0.0468(18) 0.0273(14) -0.0044(13) 0.0032(12) 0.0013(13)
F5 0.0323(16) 0.0514(19) 0.0485(18) 0.0102(15) -0.0128(14) -0.0042(14)
F6 0.0435(16) 0.0306(16) 0.0331(15) -0.0009(12) -0.0028(13) -0.0013(13)
F7 0.0519(19) 0.0348(18) 0.072(2) -0.0192(16) 0.0060(17) -0.0055(15)
F8 0.065(2) 0.074(2) 0.059(2) -0.0439(19) 0.0053(17) -0.0211(18)
F9 0.0559(19) 0.088(3) 0.0264(15) -0.0225(16) -0.0107(14) -0.0038(18)
F10 0.0457(17) 0.0472(19) 0.0209(13) -0.0041(13) -0.0052(12) 0.0025(14)
F11 0.0395(16) 0.0342(16) 0.0326(15) 0.0039(12) -0.0012(13) -0.0052(13)
F12 0.0382(16) 0.069(2) 0.0384(16) 0.0057(15) -0.0027(14) -0.0224(15)
F13 0.0301(16) 0.087(3) 0.0440(18) 0.0019(17) -0.0056(14) 0.0019(16)
F14 0.0441(17) 0.053(2) 0.0412(17) -0.0010(15) -0.0106(14) 0.0127(15)
F15 0.0397(16) 0.0333(16) 0.0309(14) 0.0036(12) -0.0043(12) -0.0011(13)
F16 0.0521(18) 0.0397(17) 0.0264(14) -0.0093(13) 0.0020(13) -0.0112(14)
F17 0.073(2) 0.0407(19) 0.0514(18) -0.0007(15) -0.0187(16) -0.0215(16)
F18 0.0531(19) 0.059(2) 0.069(2) 0.0249(18) -0.0164(17) -0.0308(17)
F19 0.0357(17) 0.079(3) 0.0543(19) 0.0160(18) 0.0111(16) -0.0091(16)
F20 0.0350(16) 0.0505(19) 0.0348(15) -0.0011(14) 0.0108(13) 0.0016(14)
C46 0.070(4) 0.107(5) 0.031(3) 0.028(3) -0.007(3) 0.026(4)
C47 0.088(5) 0.204(8) 0.053(5) 0.076(5) -0.021(4) -0.041(6)
C48 0.162(9) 0.168(8) 0.099(8) 0.083(6) -0.084(6) -0.104(8)
C49 0.210(9) 0.065(5) 0.081(6) 0.024(4) -0.080(6) -0.036(5)
C50 0.110(5) 0.062(4) 0.052(4) 0.003(3) -0.022(4) 0.007(4)
C51 0.060(4) 0.060(4) 0.032(3) 0.003(3) 0.000(3) 0.008(3)
C52 0.194(9) 0.143(6) 0.027(3) 0.002(4) 0.008(5) 0.108(6)

loop_
_atom_type_symbol
_atom_type_description
_atom_type_scat_dispersion_real
_atom_type_scat_dispersion_imag
_atom_type_scat_source
C C 0.0033 0.0016 'International Tables Vol C Tables 4.2.6.8 and 6.1.1.4'
H H 0.0000 0.0000 'International Tables Vol C Tables 4.2.6.8 and 6.1.1.4'
B B 0.0013 0.0007 'International Tables Vol C Tables 4.2.6.8 and 6.1.1.4'
Cl Cl 0.1484 0.1585 'International Tables Vol C Tables 4.2.6.8 and 6.1.1.4'
F F 0.0171 0.0103 'International Tables Vol C Tables 4.2.6.8 and 6.1.1.4'
Zr Zr -2.9673 0.5597 'International Tables Vol C Tables 4.2.6.8 and 6.1.1.4'

loop_
_geom_angle_atom_site_label_1
_geom_angle_atom_site_label_2
_geom_angle_atom_site_label_3
_geom_angle
_geom_angle_site_symmetry_1
_geom_angle_site_symmetry_3
C1 Zr1 C19 79.90(15) . .
C1 Zr1 C15 57.45(15) . .
C19 Zr1 C15 34.26(15) . .
C1 Zr1 C16 79.14(15) . .
C19 Zr1 C16 55.79(17) . .
C15 Zr1 C16 34.18(16) . .
C1 Zr1 C2 35.16(15) . .
C19 Zr1 C2 85.27(15) . .
C15 Zr1 C2 80.41(15) . .
C16 Zr1 C2 110.48(15) . .
C1 Zr1 C5 35.27(15) . .
C19 Zr1 C5 111.32(15) . .
C15 Zr1 C5 80.79(15) . .
C16 Zr1 C5 84.73(15) . .
C2 Zr1 C5 56.64(15) . .
C1 Zr1 C18 111.21(15) . .
C19 Zr1 C18 33.34(15) . .
C15 Zr1 C18 56.01(15) . .
C16 Zr1 C18 54.74(16) . .
C2 Zr1 C18 117.39(16) . .
C5 Zr1 C18 135.75(15) . .
C1 Zr1 C17 110.64(15) . .
C19 Zr1 C17 54.90(17) . .
C15 Zr1 C17 55.96(16) . .
C16 Zr1 C17 33.16(15) . .
C2 Zr1 C17 135.68(15) . .
C5 Zr1 C17 116.37(15) . .
C18 Zr1 C17 32.28(16) . .
C1 Zr1 Cl1 130.99(11) . .
C19 Zr1 Cl1 137.06(12) . .
C15 Zr1 Cl1 130.69(12) . .
C16 Zr1 Cl1 96.58(12) . .
C2 Zr1 Cl1 137.58(10) . .
C5 Zr1 Cl1 95.90(11) . .
C18 Zr1 Cl1 104.82(12) . .
C17 Zr1 Cl1 83.67(12) . .
C1 Zr1 Cl1 130.76(11) . 2_675
C19 Zr1 Cl1 95.28(11) . 2_675
C15 Zr1 Cl1 129.40(11) . 2_675
C16 Zr1 Cl1 137.14(12) . 2_675
C2 Zr1 Cl1 95.84(11) . 2_675
C5 Zr1 Cl1 137.96(11) . 2_675
C18 Zr1 Cl1 83.42(11) . 2_675
C17 Zr1 Cl1 105.48(11) . 2_675
Cl1 Zr1 Cl1 84.53(4) . 2_675
C1 Zr1 C3 55.98(14) . .
C19 Zr1 C3 116.89(16) . .
C15 Zr1 C3 110.95(15) . .
C16 Zr1 C3 134.27(15) . .
C2 Zr1 C3 32.61(14) . .
C5 Zr1 C3 54.21(14) . .
C18 Zr1 C3 145.90(16) . .
C17 Zr1 C3 166.57(14) . .
Cl1 Zr1 C3 105.90(10) . .
Cl1 Zr1 C3 85.12(10) 2_675 .
C1 Zr1 C4 55.65(14) . .
C19 Zr1 C4 134.68(14) . .
C15 Zr1 C4 110.81(14) . .
C16 Zr1 C4 116.18(15) . .
C2 Zr1 C4 53.98(14) . .
C5 Zr1 C4 32.29(14) . .
C18 Zr1 C4 166.70(14) . .
C17 Zr1 C4 144.70(16) . .
Cl1 Zr1 C4 85.15(10) . .
Cl1 Zr1 C4 106.63(10) 2_675 .
C3 Zr1 C4 31.48(14) . .
Zr1 Cl1 Zr1 95.47(4) . 2_675
C2 C1 C5 105.9(4) . .
C2 C1 C14 125.7(4) . .
C5 C1 C14 127.1(4) . .
C2 C1 Zr1 75.7(2) . .
C5 C1 Zr1 76.1(2) . .
C14 C1 Zr1 103.7(3) . .
C13 C2 C3 117.0(4) . .
C13 C2 C1 133.7(4) . .
C3 C2 C1 108.9(4) . .
C13 C2 Zr1 112.4(3) . .
C3 C2 Zr1 80.4(3) . .
C1 C2 Zr1 69.1(2) . .
C10 C3 C4 130.9(4) . .
C10 C3 C2 121.1(5) . .
C4 C3 C2 108.0(4) . .
C10 C3 Zr1 123.7(3) . .
C4 C3 Zr1 74.8(2) . .
C2 C3 Zr1 67.0(2) . .
C9 C4 C3 130.2(4) . .
C9 C4 C5 121.1(4) . .
C3 C4 C5 108.7(4) . .
C9 C4 Zr1 124.9(3) . .
C3 C4 Zr1 73.7(2) . .
C5 C4 Zr1 67.0(2) . .
C6 C5 C4 117.6(4) . .
C6 C5 C1 133.6(4) . .
C4 C5 C1 108.5(4) . .
C6 C5 Zr1 112.6(3) . .
C4 C5 Zr1 80.7(2) . .
C1 C5 Zr1 68.7(2) . .
C7 C6 C5 119.3(5) . .
C7 C6 H6 120.3 . .
C5 C6 H6 120.3 . .
C6 C7 C8 121.9(5) . .
C6 C7 H7 119.0 . .
C8 C7 H7 119.0 . .
C9 C8 C7 120.3(5) . .
C9 C8 H8 119.8 . .
C7 C8 H8 119.8 . .
C8 C9 C4 119.4(5) . .
C8 C9 H9 120.3 . .
C4 C9 H9 120.3 . .
C11 C10 C3 118.9(5) . .
C11 C10 H10 120.6 . .
C3 C10 H10 120.6 . .
C10 C11 C12 121.1(5) . .
C10 C11 H11 119.4 . .
C12 C11 H11 119.4 . .
C13 C12 C11 121.7(5) . .
C13 C12 H12 119.1 . .
C11 C12 H12 119.1 . .
C12 C13 C2 119.9(5) . .
C12 C13 H13 120.1 . .
C2 C13 H13 120.1 . .
C15 C14 C21 112.9(4) . .
C15 C14 C1 97.3(3) . .
C21 C14 C1 113.6(4) . .
C15 C14 C20 111.9(4) . .
C21 C14 C20 106.9(4) . .
C1 C14 C20 114.2(4) . .
C19 C15 C16 105.2(4) . .
C19 C15 C14 125.8(5) . .
C16 C15 C14 124.9(4) . .
C19 C15 Zr1 72.5(2) . .
C16 C15 Zr1 73.0(2) . .
C14 C15 Zr1 101.6(3) . .
C17 C16 C15 109.4(4) . .
C17 C16 Zr1 76.5(3) . .
C15 C16 Zr1 72.8(2) . .
C17 C16 H16 125.3 . .
C15 C16 H16 125.3 . .
Zr1 C16 H16 117.3 . .
C18 C17 C16 108.0(4) . .
C18 C17 Zr1 73.7(3) . .
C16 C17 Zr1 70.4(3) . .
C18 C17 H17 126.0 . .
C16 C17 H17 126.0 . .
Zr1 C17 H17 121.6 . .
C17 C18 C19 108.1(4) . .
C17 C18 Zr1 74.0(3) . .
C19 C18 Zr1 70.0(2) . .
C17 C18 H18 126.0 . .
C19 C18 H18 126.0 . .
Zr1 C18 H18 121.7 . .
C18 C19 C15 109.2(5) . .
C18 C19 Zr1 76.7(3) . .
C15 C19 Zr1 73.2(2) . .
C18 C19 H19 125.4 . .
C15 C19 H19 125.4 . .
Zr1 C19 H19 116.6 . .
C14 C20 H20A 109.5 . .
C14 C20 H20B 109.5 . .
H20A C20 H20B 109.5 . .
C14 C20 H20C 109.5 . .
H20A C20 H20C 109.5 . .
H20B C20 H20C 109.5 . .
C14 C21 H21A 109.5 . .
C14 C21 H21B 109.5 . .
H21A C21 H21B 109.5 . .
C14 C21 H21C 109.5 . .
H21A C21 H21C 109.5 . .
H21B C21 H21C 109.5 . .
F1 C22 C23 120.9(4) . .
F1 C22 C27 120.2(4) . .
C23 C22 C27 118.9(4) . .
F2 C23 C22 120.1(4) . .
F2 C23 C24 119.9(4) . .
C22 C23 C24 120.0(4) . .
F3 C24 C23 114.6(4) . .
F3 C24 C25 121.3(4) . .
C23 C24 C25 124.1(4) . .
C24 C25 C26 113.2(4) . .
C24 C25 B1 125.2(4) . .
C26 C25 B1 121.4(4) . .
F4 C26 C27 115.9(4) . .
F4 C26 C25 120.0(4) . .
C27 C26 C25 124.1(4) . .
F5 C27 C22 119.6(4) . .
F5 C27 C26 120.8(4) . .
C22 C27 C26 119.6(4) . .
C29 C28 C33 113.2(4) . .
C29 C28 B1 128.4(4) . .
C33 C28 B1 118.0(4) . .
F6 C29 C30 114.4(4) . .
F6 C29 C28 120.8(4) . .
C30 C29 C28 124.8(4) . .
F7 C30 C31 119.8(5) . .
F7 C30 C29 120.8(5) . .
C31 C30 C29 119.4(5) . .
F8 C31 C32 121.0(5) . .
F8 C31 C30 120.4(5) . .
C32 C31 C30 118.6(5) . .
F9 C32 C31 120.1(4) . .
F9 C32 C33 119.5(5) . .
C31 C32 C33 120.4(5) . .
F10 C33 C32 117.1(4) . .
F10 C33 C28 119.3(4) . .
C32 C33 C28 123.6(5) . .
C39 C34 C35 112.1(4) . .
C39 C34 B1 129.1(4) . .
C35 C34 B1 118.6(4) . .
F11 C35 C36 116.0(4) . .
F11 C35 C34 119.4(4) . .
C36 C35 C34 124.6(4) . .
F12 C36 C35 120.0(4) . .
F12 C36 C37 119.6(4) . .
C35 C36 C37 120.4(4) . .
F13 C37 C36 120.7(5) . .
F13 C37 C38 121.3(5) . .
C36 C37 C38 118.0(4) . .
F14 C38 C39 121.0(4) . .
F14 C38 C37 119.2(4) . .
C39 C38 C37 119.7(4) . .
F15 C39 C38 114.5(4) . .
F15 C39 C34 120.5(4) . .
C38 C39 C34 125.0(4) . .
C45 C40 C41 113.3(4) . .
C45 C40 B1 126.4(4) . .
C41 C40 B1 120.0(4) . .
F16 C41 C42 115.8(4) . .
F16 C41 C40 119.3(4) . .
C42 C41 C40 124.9(4) . .
F17 C42 C43 119.5(5) . .
F17 C42 C41 121.0(4) . .
C43 C42 C41 119.5(5) . .
F18 C43 C42 120.9(5) . .
F18 C43 C44 120.2(5) . .
C42 C43 C44 118.8(5) . .
F19 C44 C43 120.6(5) . .
F19 C44 C45 119.6(5) . .
C43 C44 C45 119.8(5) . .
F20 C45 C40 121.0(5) . .
F20 C45 C44 115.5(4) . .
C40 C45 C44 123.6(5) . .
C34 B1 C28 101.7(4) . .
C34 B1 C25 112.2(3) . .
C28 B1 C25 114.1(4) . .
C34 B1 C40 114.7(4) . .
C28 B1 C40 113.3(3) . .
C25 B1 C40 101.5(3) . .
C47 C46 C51 120.0 . .
C47 C46 C52 123.9(5) . .
C51 C46 C52 116.1(5) . .
C46 C47 C48 120.0 . .
C46 C47 H47 120.0 . .
C48 C47 H47 120.0 . .
C49 C48 C47 120.0 . .
C49 C48 H48 120.0 . .
C47 C48 H48 120.0 . .
C50 C49 C48 120.0 . .
C50 C49 H49 120.0 . .
C48 C49 H49 120.0 . .
C49 C50 C51 120.0 . .
C49 C50 H50 120.0 . .
C51 C50 H50 120.0 . .
C50 C51 C46 120.0 . .
C50 C51 H51 120.0 . .
C46 C51 H51 120.0 . .
C46 C52 H52A 109.5 . .
C46 C52 H52B 109.5 . .
H52A C52 H52B 109.5 . .
C46 C52 H52C 109.5 . .
H52A C52 H52C 109.5 . .
H52B C52 H52C 109.5 . .

loop_
_geom_bond_atom_site_label_1
_geom_bond_atom_site_label_2
_geom_bond_distance
_geom_bond_site_symmetry_2
Zr1 C1 2.371(4) .
Zr1 C19 2.419(4) .
Zr1 C15 2.428(4) .
Zr1 C16 2.431(4) .
Zr1 C2 2.460(4) .
Zr1 C5 2.470(4) .
Zr1 C18 2.505(5) .
Zr1 C17 2.509(5) .
Zr1 Cl1 2.5898(11) .
Zr1 Cl1 2.6046(11) 2_675
Zr1 C3 2.634(4) .
Zr1 C4 2.650(4) .
Cl1 Zr1 2.6046(11) 2_675
C1 C2 1.461(6) .
C1 C5 1.470(6) .
C1 C14 1.543(6) .
C2 C13 1.427(7) .
C2 C3 1.440(6) .
C3 C10 1.409(6) .
C3 C4 1.433(6) .
C4 C9 1.409(6) .
C4 C5 1.434(6) .
C5 C6 1.422(7) .
C6 C7 1.368(7) .
C6 H6 0.9500 .
C7 C8 1.419(7) .
C7 H7 0.9500 .
C8 C9 1.352(7) .
C8 H8 0.9500 .
C9 H9 0.9500 .
C10 C11 1.362(7) .
C10 H10 0.9500 .
C11 C12 1.397(8) .
C11 H11 0.9500 .
C12 C13 1.366(7) .
C12 H12 0.9500 .
C13 H13 0.9500 .
C14 C15 1.531(6) .
C14 C21 1.536(7) .
C14 C20 1.550(7) .
C15 C19 1.428(6) .
C15 C16 1.428(7) .
C16 C17 1.412(6) .
C16 H16 0.9500 .
C17 C18 1.394(7) .
C17 H17 0.9500 .
C18 C19 1.415(7) .
C18 H18 0.9500 .
C19 H19 0.9500 .
C20 H20A 0.9800 .
C20 H20B 0.9800 .
C20 H20C 0.9800 .
C21 H21A 0.9800 .
C21 H21B 0.9800 .
C21 H21C 0.9800 .
C22 F1 1.343(5) .
C22 C23 1.368(7) .
C22 C27 1.379(7) .
C23 F2 1.349(5) .
C23 C24 1.390(6) .
C24 F3 1.349(5) .
C24 C25 1.393(6) .
C25 C26 1.396(6) .
C25 B1 1.667(6) .
C26 F4 1.345(5) .
C26 C27 1.391(6) .
C27 F5 1.343(5) .
C28 C29 1.386(7) .
C28 C33 1.401(6) .
C28 B1 1.662(7) .
C29 F6 1.366(5) .
C29 C30 1.383(7) .
C30 F7 1.358(6) .
C30 C31 1.378(7) .
C31 F8 1.350(6) .
C31 C32 1.372(7) .
C32 F9 1.359(5) .
C32 C33 1.383(7) .
C33 F10 1.348(5) .
C34 C39 1.391(6) .
C34 C35 1.402(6) .
C34 B1 1.660(6) .
C35 F11 1.362(5) .
C35 C36 1.367(6) .
C36 F12 1.359(5) .
C36 C37 1.376(7) .
C37 F13 1.342(5) .
C37 C38 1.378(7) .
C38 F14 1.348(5) .
C38 C39 1.376(6) .
C39 F15 1.364(5) .
C40 C45 1.382(6) .
C40 C41 1.397(7) .
C40 B1 1.668(7) .
C41 F16 1.358(5) .
C41 C42 1.382(7) .
C42 F17 1.351(6) .
C42 C43 1.359(7) .
C43 F18 1.346(6) .
C43 C44 1.387(8) .
C44 F19 1.348(5) .
C44 C45 1.397(7) .
C45 F20 1.350(6) .
C46 C47 1.3900 .
C46 C51 1.3900 .
C46 C52 1.491(9) .
C47 C48 1.3900 .
C47 H47 0.9500 .
C48 C49 1.3900 .
C48 H48 0.9500 .
C49 C50 1.3900 .
C49 H49 0.9500 .
C50 C51 1.3900 .
C50 H50 0.9500 .
C51 H51 0.9500 .
C52 H52A 0.9800 .
C52 H52B 0.9800 .
C52 H52C 0.9800 .

loop_
_geom_torsion_atom_site_label_1
_geom_torsion_atom_site_label_2
_geom_torsion_atom_site_label_3
_geom_torsion_atom_site_label_4
_geom_torsion
_geom_torsion_site_symmetry_1
_geom_torsion_site_symmetry_4
C1 Zr1 Cl1 Zr1 -141.78(14) . 2_675
C19 Zr1 Cl1 Zr1 91.88(17) . 2_675
C15 Zr1 Cl1 Zr1 139.34(14) . 2_675
C16 Zr1 Cl1 Zr1 136.90(12) . 2_675
C2 Zr1 Cl1 Zr1 -92.68(16) . 2_675
C5 Zr1 Cl1 Zr1 -137.74(11) . 2_675
C18 Zr1 Cl1 Zr1 81.70(12) . 2_675
C17 Zr1 Cl1 Zr1 106.29(12) . 2_675
Cl1 Zr1 Cl1 Zr1 0.0 2_675 2_675
C3 Zr1 Cl1 Zr1 -83.33(10) . 2_675
C4 Zr1 Cl1 Zr1 -107.25(10) . 2_675
C19 Zr1 C1 C2 -96.2(3) . .
C15 Zr1 C1 C2 -124.3(3) . .
C16 Zr1 C1 C2 -153.0(3) . .
C5 Zr1 C1 C2 110.7(4) . .
C18 Zr1 C1 C2 -107.8(3) . .
C17 Zr1 C1 C2 -142.4(3) . .
Cl1 Zr1 C1 C2 117.7(2) . .
Cl1 Zr1 C1 C2 -7.9(3) 2_675 .
C3 Zr1 C1 C2 36.2(2) . .
C4 Zr1 C1 C2 74.5(3) . .
C19 Zr1 C1 C5 153.1(3) . .
C15 Zr1 C1 C5 125.0(3) . .
C16 Zr1 C1 C5 96.3(3) . .
C2 Zr1 C1 C5 -110.7(4) . .
C18 Zr1 C1 C5 141.4(3) . .
C17 Zr1 C1 C5 106.8(3) . .
Cl1 Zr1 C1 C5 7.0(3) . .
Cl1 Zr1 C1 C5 -118.6(2) 2_675 .
C3 Zr1 C1 C5 -74.5(3) . .
C4 Zr1 C1 C5 -36.2(2) . .
C19 Zr1 C1 C14 27.7(3) . .
C15 Zr1 C1 C14 -0.4(3) . .
C16 Zr1 C1 C14 -29.1(3) . .
C2 Zr1 C1 C14 123.9(4) . .
C5 Zr1 C1 C14 -125.4(4) . .
C18 Zr1 C1 C14 16.0(3) . .
C17 Zr1 C1 C14 -18.6(3) . .
Cl1 Zr1 C1 C14 -118.4(3) . .
Cl1 Zr1 C1 C14 115.9(3) 2_675 .
C3 Zr1 C1 C14 160.1(4) . .
C4 Zr1 C1 C14 -161.6(4) . .
C5 C1 C2 C13 172.2(5) . .
C14 C1 C2 C13 4.8(8) . .
Zr1 C1 C2 C13 101.5(5) . .
C5 C1 C2 C3 -0.7(5) . .
C14 C1 C2 C3 -168.1(4) . .
Zr1 C1 C2 C3 -71.4(3) . .
C5 C1 C2 Zr1 70.7(3) . .
C14 C1 C2 Zr1 -96.8(4) . .
C1 Zr1 C2 C13 -130.0(5) . .
C19 Zr1 C2 C13 -50.9(3) . .
C15 Zr1 C2 C13 -85.1(3) . .
C16 Zr1 C2 C13 -101.6(4) . .
C5 Zr1 C2 C13 -170.3(4) . .
C18 Zr1 C2 C13 -41.6(4) . .
C17 Zr1 C2 C13 -75.3(4) . .
Cl1 Zr1 C2 C13 132.3(3) . .
Cl1 Zr1 C2 C13 44.0(3) 2_675 .
C3 Zr1 C2 C13 115.4(5) . .
C4 Zr1 C2 C13 150.3(4) . .
C1 Zr1 C2 C3 114.6(4) . .
C19 Zr1 C2 C3 -166.3(3) . .
C15 Zr1 C2 C3 159.5(3) . .
C16 Zr1 C2 C3 143.0(3) . .
C5 Zr1 C2 C3 74.3(3) . .
C18 Zr1 C2 C3 -157.0(3) . .
C17 Zr1 C2 C3 169.3(3) . .
Cl1 Zr1 C2 C3 16.9(3) . .
Cl1 Zr1 C2 C3 -71.4(3) 2_675 .
C4 Zr1 C2 C3 34.9(2) . .
C19 Zr1 C2 C1 79.1(3) . .
C15 Zr1 C2 C1 44.9(3) . .
C16 Zr1 C2 C1 28.4(3) . .
C5 Zr1 C2 C1 -40.3(2) . .
C18 Zr1 C2 C1 88.4(3) . .
C17 Zr1 C2 C1 54.7(3) . .
Cl1 Zr1 C2 C1 -97.7(3) . .
Cl1 Zr1 C2 C1 174.0(2) 2_675 .
C3 Zr1 C2 C1 -114.6(4) . .
C4 Zr1 C2 C1 -79.7(3) . .
C13 C2 C3 C10 6.2(6) . .
C1 C2 C3 C10 -179.6(4) . .
Zr1 C2 C3 C10 116.6(4) . .
C13 C2 C3 C4 -174.5(4) . .
C1 C2 C3 C4 -0.2(5) . .
Zr1 C2 C3 C4 -64.1(3) . .
C13 C2 C3 Zr1 -110.3(4) . .
C1 C2 C3 Zr1 63.9(3) . .
C1 Zr1 C3 C10 -152.2(5) . .
C19 Zr1 C3 C10 -97.6(4) . .
C15 Zr1 C3 C10 -134.7(4) . .
C16 Zr1 C3 C10 -164.9(4) . .
C2 Zr1 C3 C10 -113.0(5) . .
C5 Zr1 C3 C10 164.5(5) . .
C18 Zr1 C3 C10 -74.8(5) . .
C17 Zr1 C3 C10 -146.9(6) . .
Cl1 Zr1 C3 C10 78.7(4) . .
Cl1 Zr1 C3 C10 -4.2(4) 2_675 .
C4 Zr1 C3 C10 129.4(5) . .
C1 Zr1 C3 C4 78.4(3) . .
C19 Zr1 C3 C4 133.0(3) . .
C15 Zr1 C3 C4 95.9(3) . .
C16 Zr1 C3 C4 65.7(3) . .
C2 Zr1 C3 C4 117.6(4) . .
C5 Zr1 C3 C4 35.1(2) . .
C18 Zr1 C3 C4 155.8(3) . .
C17 Zr1 C3 C4 83.7(7) . .
Cl1 Zr1 C3 C4 -50.7(3) . .
Cl1 Zr1 C3 C4 -133.6(2) 2_675 .
C1 Zr1 C3 C2 -39.2(3) . .
C19 Zr1 C3 C2 15.4(3) . .
C15 Zr1 C3 C2 -21.7(3) . .
C16 Zr1 C3 C2 -51.9(4) . .
C5 Zr1 C3 C2 -82.5(3) . .
C18 Zr1 C3 C2 38.2(4) . .
C17 Zr1 C3 C2 -33.9(8) . .
Cl1 Zr1 C3 C2 -168.3(2) . .
Cl1 Zr1 C3 C2 108.8(3) 2_675 .
C4 Zr1 C3 C2 -117.6(4) . .
C10 C3 C4 C9 0.6(8) . .
C2 C3 C4 C9 -178.6(4) . .
Zr1 C3 C4 C9 122.3(5) . .
C10 C3 C4 C5 -179.7(5) . .
C2 C3 C4 C5 1.1(5) . .
Zr1 C3 C4 C5 -58.0(3) . .
C10 C3 C4 Zr1 -121.7(5) . .
C2 C3 C4 Zr1 59.1(3) . .
C1 Zr1 C4 C9 152.4(5) . .
C19 Zr1 C4 C9 165.4(4) . .
C15 Zr1 C4 C9 135.5(4) . .
C16 Zr1 C4 C9 98.6(4) . .
C2 Zr1 C4 C9 -164.2(5) . .
C5 Zr1 C4 C9 112.8(5) . .
C18 Zr1 C4 C9 142.9(6) . .
C17 Zr1 C4 C9 75.5(5) . .
Cl1 Zr1 C4 C9 3.7(4) . .
Cl1 Zr1 C4 C9 -79.2(4) 2_675 .
C3 Zr1 C4 C9 -128.0(5) . .
C1 Zr1 C4 C3 -79.5(3) . .
C19 Zr1 C4 C3 -66.6(3) . .
C15 Zr1 C4 C3 -96.4(3) . .
C16 Zr1 C4 C3 -133.4(3) . .
C2 Zr1 C4 C3 -36.2(2) . .
C5 Zr1 C4 C3 -119.2(4) . .
C18 Zr1 C4 C3 -89.1(7) . .
C17 Zr1 C4 C3 -156.5(3) . .
Cl1 Zr1 C4 C3 131.7(2) . .
Cl1 Zr1 C4 C3 48.9(3) 2_675 .
C1 Zr1 C4 C5 39.7(3) . .
C19 Zr1 C4 C5 52.6(3) . .
C15 Zr1 C4 C5 22.8(3) . .
C16 Zr1 C4 C5 -14.2(3) . .
C2 Zr1 C4 C5 83.0(3) . .
C18 Zr1 C4 C5 30.1(8) . .
C17 Zr1 C4 C5 -37.3(4) . .
Cl1 Zr1 C4 C5 -109.1(3) . .
Cl1 Zr1 C4 C5 168.1(2) 2_675 .
C3 Zr1 C4 C5 119.2(4) . .
C9 C4 C5 C6 -7.3(6) . .
C3 C4 C5 C6 173.0(4) . .
Zr1 C4 C5 C6 110.8(4) . .
C9 C4 C5 C1 178.2(4) . .
C3 C4 C5 C1 -1.5(5) . .
Zr1 C4 C5 C1 -63.7(3) . .
C9 C4 C5 Zr1 -118.1(4) . .
C3 C4 C5 Zr1 62.2(3) . .
C2 C1 C5 C6 -171.9(5) . .
C14 C1 C5 C6 -4.7(8) . .
Zr1 C1 C5 C6 -101.5(5) . .
C2 C1 C5 C4 1.3(5) . .
C14 C1 C5 C4 168.5(4) . .
Zr1 C1 C5 C4 71.8(3) . .
C2 C1 C5 Zr1 -70.5(3) . .
C14 C1 C5 Zr1 96.8(4) . .
C1 Zr1 C5 C6 129.8(5) . .
C19 Zr1 C5 C6 101.2(4) . .
C15 Zr1 C5 C6 85.4(4) . .
C16 Zr1 C5 C6 51.1(4) . .
C2 Zr1 C5 C6 169.9(4) . .
C18 Zr1 C5 C6 73.4(4) . .
C17 Zr1 C5 C6 40.9(4) . .
Cl1 Zr1 C5 C6 -45.0(3) . .
Cl1 Zr1 C5 C6 -133.3(3) 2_675 .
C3 Zr1 C5 C6 -150.3(4) . .
C4 Zr1 C5 C6 -116.1(5) . .
C1 Zr1 C5 C4 -114.1(4) . .
C19 Zr1 C5 C4 -142.7(3) . .
C15 Zr1 C5 C4 -158.5(3) . .
C16 Zr1 C5 C4 167.3(3) . .
C2 Zr1 C5 C4 -74.0(3) . .
C18 Zr1 C5 C4 -170.5(3) . .
C17 Zr1 C5 C4 157.0(3) . .
Cl1 Zr1 C5 C4 71.2(3) . .
Cl1 Zr1 C5 C4 -17.2(3) 2_675 .
C3 Zr1 C5 C4 -34.2(2) . .
C19 Zr1 C5 C1 -28.6(3) . .
C15 Zr1 C5 C1 -44.4(3) . .
C16 Zr1 C5 C1 -78.6(3) . .
C2 Zr1 C5 C1 40.1(2) . .
C18 Zr1 C5 C1 -56.4(3) . .
C17 Zr1 C5 C1 -88.9(3) . .
Cl1 Zr1 C5 C1 -174.7(2) . .
Cl1 Zr1 C5 C1 96.9(3) 2_675 .
C3 Zr1 C5 C1 79.9(3) . .
C4 Zr1 C5 C1 114.1(4) . .
C4 C5 C6 C7 5.8(7) . .
C1 C5 C6 C7 178.6(5) . .
Zr1 C5 C6 C7 97.0(5) . .
C5 C6 C7 C8 -1.1(7) . .
C6 C7 C8 C9 -2.4(8) . .
C7 C8 C9 C4 1.0(7) . .
C3 C4 C9 C8 -176.4(5) . .
C5 C4 C9 C8 3.9(7) . .
Zr1 C4 C9 C8 -78.3(5) . .
C4 C3 C10 C11 175.7(5) . .
C2 C3 C10 C11 -5.2(7) . .
Zr1 C3 C10 C11 76.4(6) . .
C3 C10 C11 C12 1.2(8) . .
C10 C11 C12 C13 1.6(8) . .
C11 C12 C13 C2 -0.3(8) . .
C3 C2 C13 C12 -3.4(7) . .
C1 C2 C13 C12 -175.9(5) . .
Zr1 C2 C13 C12 -93.9(5) . .
C2 C1 C14 C15 82.6(5) . .
C5 C1 C14 C15 -82.2(5) . .
Zr1 C1 C14 C15 0.6(4) . .
C2 C1 C14 C21 -36.3(6) . .
C5 C1 C14 C21 158.9(4) . .
Zr1 C1 C14 C21 -118.4(4) . .
C2 C1 C14 C20 -159.3(4) . .
C5 C1 C14 C20 35.9(6) . .
Zr1 C1 C14 C20 118.6(4) . .
C21 C14 C15 C19 42.3(6) . .
C1 C14 C15 C19 -77.2(5) . .
C20 C14 C15 C19 163.0(4) . .
C21 C14 C15 C16 -163.8(4) . .
C1 C14 C15 C16 76.7(5) . .
C20 C14 C15 C16 -43.1(6) . .
C21 C14 C15 Zr1 119.0(4) . .
C1 C14 C15 Zr1 -0.5(4) . .
C20 C14 C15 Zr1 -120.3(4) . .
C1 Zr1 C15 C19 124.6(3) . .
C16 Zr1 C15 C19 -112.6(4) . .
C2 Zr1 C15 C19 95.7(3) . .
C5 Zr1 C15 C19 153.2(3) . .
C18 Zr1 C15 C19 -36.9(3) . .
C17 Zr1 C15 C19 -76.1(3) . .
Cl1 Zr1 C15 C19 -116.9(3) . .
Cl1 Zr1 C15 C19 6.0(3) 2_675 .
C3 Zr1 C15 C19 107.4(3) . .
C4 Zr1 C15 C19 141.1(3) . .
C1 Zr1 C15 C16 -122.8(3) . .
C19 Zr1 C15 C16 112.6(4) . .
C2 Zr1 C15 C16 -151.7(3) . .
C5 Zr1 C15 C16 -94.2(3) . .
C18 Zr1 C15 C16 75.7(3) . .
C17 Zr1 C15 C16 36.5(3) . .
Cl1 Zr1 C15 C16 -4.3(3) . .
Cl1 Zr1 C15 C16 118.6(3) 2_675 .
C3 Zr1 C15 C16 -140.1(3) . .
C4 Zr1 C15 C16 -106.3(3) . .
C1 Zr1 C15 C14 0.4(3) . .
C19 Zr1 C15 C14 -124.2(5) . .
C16 Zr1 C15 C14 123.2(4) . .
C2 Zr1 C15 C14 -28.4(3) . .
C5 Zr1 C15 C14 29.0(3) . .
C18 Zr1 C15 C14 -161.0(4) . .
C17 Zr1 C15 C14 159.8(4) . .
Cl1 Zr1 C15 C14 118.9(3) . .
Cl1 Zr1 C15 C14 -118.1(3) 2_675 .
C3 Zr1 C15 C14 -16.8(3) . .
C4 Zr1 C15 C14 16.9(4) . .
C19 C15 C16 C17 -2.5(5) . .
C14 C15 C16 C17 -160.8(4) . .
Zr1 C15 C16 C17 -68.4(3) . .
C19 C15 C16 Zr1 65.9(3) . .
C14 C15 C16 Zr1 -92.4(4) . .
C1 Zr1 C16 C17 161.7(3) . .
C19 Zr1 C16 C17 76.7(3) . .
C15 Zr1 C16 C17 115.6(4) . .
C2 Zr1 C16 C17 145.5(3) . .
C5 Zr1 C16 C17 -163.1(3) . .
C18 Zr1 C16 C17 35.8(3) . .
Cl1 Zr1 C16 C17 -67.7(3) . .
Cl1 Zr1 C16 C17 21.3(4) 2_675 .
C3 Zr1 C16 C17 172.5(3) . .
C4 Zr1 C16 C17 -155.5(3) . .
C1 Zr1 C16 C15 46.1(3) . .
C19 Zr1 C16 C15 -38.9(3) . .
C2 Zr1 C16 C15 29.9(3) . .
C5 Zr1 C16 C15 81.3(3) . .
C18 Zr1 C16 C15 -79.8(3) . .
C17 Zr1 C16 C15 -115.6(4) . .
Cl1 Zr1 C16 C15 176.7(2) . .
Cl1 Zr1 C16 C15 -94.3(3) 2_675 .
C3 Zr1 C16 C15 56.9(3) . .
C4 Zr1 C16 C15 88.9(3) . .
C15 C16 C17 C18 1.4(5) . .
Zr1 C16 C17 C18 -64.6(3) . .
C15 C16 C17 Zr1 66.0(3) . .
C1 Zr1 C17 C18 97.3(3) . .
C19 Zr1 C17 C18 36.9(3) . .
C15 Zr1 C17 C18 78.8(3) . .
C16 Zr1 C17 C18 116.5(4) . .
C2 Zr1 C17 C18 67.2(3) . .
C5 Zr1 C17 C18 135.4(3) . .
Cl1 Zr1 C17 C18 -131.1(3) . .
Cl1 Zr1 C17 C18 -48.6(3) 2_675 .
C3 Zr1 C17 C18 92.7(7) . .
C4 Zr1 C17 C18 156.6(3) . .
C1 Zr1 C17 C16 -19.2(3) . .
C19 Zr1 C17 C16 -79.6(3) . .
C15 Zr1 C17 C16 -37.7(3) . .
C2 Zr1 C17 C16 -49.3(4) . .
C5 Zr1 C17 C16 18.9(3) . .
C18 Zr1 C17 C16 -116.5(4) . .
Cl1 Zr1 C17 C16 112.4(3) . .
Cl1 Zr1 C17 C16 -165.1(3) 2_675 .
C3 Zr1 C17 C16 -23.9(8) . .
C4 Zr1 C17 C16 40.1(4) . .
C16 C17 C18 C19 0.3(5) . .
Zr1 C17 C18 C19 -62.1(3) . .
C16 C17 C18 Zr1 62.4(3) . .
C1 Zr1 C18 C17 -95.4(3) . .
C19 Zr1 C18 C17 -116.6(4) . .
C15 Zr1 C18 C17 -78.7(3) . .
C16 Zr1 C18 C17 -36.8(3) . .
C2 Zr1 C18 C17 -133.5(3) . .
C5 Zr1 C18 C17 -64.3(4) . .
Cl1 Zr1 C18 C17 50.8(3) . .
Cl1 Zr1 C18 C17 133.3(3) 2_675 .
C3 Zr1 C18 C17 -155.6(3) . .
C4 Zr1 C18 C17 -86.9(8) . .
C1 Zr1 C18 C19 21.2(3) . .
C15 Zr1 C18 C19 37.9(3) . .
C16 Zr1 C18 C19 79.7(3) . .
C2 Zr1 C18 C19 -16.9(3) . .
C5 Zr1 C18 C19 52.2(4) . .
C17 Zr1 C18 C19 116.6(4) . .
Cl1 Zr1 C18 C19 167.3(3) . .
Cl1 Zr1 C18 C19 -110.1(3) 2_675 .
C3 Zr1 C18 C19 -39.0(4) . .
C4 Zr1 C18 C19 29.7(9) . .
C17 C18 C19 C15 -1.9(5) . .
Zr1 C18 C19 C15 -66.6(3) . .
C17 C18 C19 Zr1 64.7(3) . .
C16 C15 C19 C18 2.7(5) . .
C14 C15 C19 C18 160.7(4) . .
Zr1 C15 C19 C18 68.9(3) . .
C16 C15 C19 Zr1 -66.2(3) . .
C14 C15 C19 Zr1 91.8(4) . .
C1 Zr1 C19 C18 -160.0(3) . .
C15 Zr1 C19 C18 -115.1(4) . .
C16 Zr1 C19 C18 -76.3(3) . .
C2 Zr1 C19 C18 165.0(3) . .
C5 Zr1 C19 C18 -143.7(3) . .
C17 Zr1 C19 C18 -35.7(3) . .
Cl1 Zr1 C19 C18 -18.1(4) . .
Cl1 Zr1 C19 C18 69.5(3) 2_675 .
C3 Zr1 C19 C18 156.7(3) . .
C4 Zr1 C19 C18 -170.8(3) . .
C1 Zr1 C19 C15 -44.8(3) . .
C16 Zr1 C19 C15 38.8(3) . .
C2 Zr1 C19 C15 -79.9(3) . .
C5 Zr1 C19 C15 -28.5(3) . .
C18 Zr1 C19 C15 115.1(4) . .
C17 Zr1 C19 C15 79.4(3) . .
Cl1 Zr1 C19 C15 97.0(3) . .
Cl1 Zr1 C19 C15 -175.3(3) 2_675 .
C3 Zr1 C19 C15 -88.1(3) . .
C4 Zr1 C19 C15 -55.6(4) . .
F1 C22 C23 F2 0.4(7) . .
C27 C22 C23 F2 -178.1(4) . .
F1 C22 C23 C24 178.6(4) . .
C27 C22 C23 C24 0.1(7) . .
F2 C23 C24 F3 -0.5(6) . .
C22 C23 C24 F3 -178.7(4) . .
F2 C23 C24 C25 178.1(4) . .
C22 C23 C24 C25 -0.1(7) . .
F3 C24 C25 C26 -180.0(4) . .
C23 C24 C25 C26 1.5(6) . .
F3 C24 C25 B1 -5.4(7) . .
C23 C24 C25 B1 176.1(4) . .
C24 C25 C26 F4 177.6(4) . .
B1 C25 C26 F4 2.8(6) . .
C24 C25 C26 C27 -3.1(7) . .
B1 C25 C26 C27 -177.8(4) . .
F1 C22 C27 F5 -1.1(7) . .
C23 C22 C27 F5 177.4(4) . .
F1 C22 C27 C26 179.9(4) . .
C23 C22 C27 C26 -1.5(7) . .
F4 C26 C27 F5 3.7(7) . .
C25 C26 C27 F5 -175.7(4) . .
F4 C26 C27 C22 -177.4(4) . .
C25 C26 C27 C22 3.2(7) . .
C33 C28 C29 F6 176.5(4) . .
B1 C28 C29 F6 4.4(7) . .
C33 C28 C29 C30 -2.6(7) . .
B1 C28 C29 C30 -174.7(4) . .
F6 C29 C30 F7 2.6(6) . .
C28 C29 C30 F7 -178.2(4) . .
F6 C29 C30 C31 -177.8(4) . .
C28 C29 C30 C31 1.3(7) . .
F7 C30 C31 F8 0.0(7) . .
C29 C30 C31 F8 -179.5(4) . .
F7 C30 C31 C32 -179.9(4) . .
C29 C30 C31 C32 0.5(7) . .
F8 C31 C32 F9 1.1(7) . .
C30 C31 C32 F9 -179.0(4) . .
F8 C31 C32 C33 179.2(4) . .
C30 C31 C32 C33 -0.9(7) . .
F9 C32 C33 F10 -2.2(6) . .
C31 C32 C33 F10 179.7(4) . .
F9 C32 C33 C28 177.5(4) . .
C31 C32 C33 C28 -0.6(7) . .
C29 C28 C33 F10 -178.1(4) . .
B1 C28 C33 F10 -5.1(6) . .
C29 C28 C33 C32 2.2(7) . .
B1 C28 C33 C32 175.2(4) . .
C39 C34 C35 F11 -179.7(4) . .
B1 C34 C35 F11 -4.1(6) . .
C39 C34 C35 C36 1.8(6) . .
B1 C34 C35 C36 177.4(4) . .
F11 C35 C36 F12 3.0(6) . .
C34 C35 C36 F12 -178.4(4) . .
F11 C35 C36 C37 -177.0(4) . .
C34 C35 C36 C37 1.5(7) . .
F12 C36 C37 F13 -1.8(7) . .
C35 C36 C37 F13 178.3(4) . .
F12 C36 C37 C38 178.3(4) . .
C35 C36 C37 C38 -1.6(7) . .
F13 C37 C38 F14 0.9(7) . .
C36 C37 C38 F14 -179.2(4) . .
F13 C37 C38 C39 178.5(4) . .
C36 C37 C38 C39 -1.6(7) . .
F14 C38 C39 F15 2.1(6) . .
C37 C38 C39 F15 -175.5(4) . .
F14 C38 C39 C34 -177.0(4) . .
C37 C38 C39 C34 5.4(7) . .
C35 C34 C39 F15 175.6(4) . .
B1 C34 C39 F15 0.6(7) . .
C35 C34 C39 C38 -5.3(6) . .
B1 C34 C39 C38 179.7(4) . .
C45 C40 C41 F16 177.6(4) . .
B1 C40 C41 F16 3.3(6) . .
C45 C40 C41 C42 -1.7(6) . .
B1 C40 C41 C42 -175.9(4) . .
F16 C41 C42 F17 1.8(6) . .
C40 C41 C42 F17 -179.0(4) . .
F16 C41 C42 C43 -177.9(4) . .
C40 C41 C42 C43 1.4(7) . .
F17 C42 C43 F18 -1.5(7) . .
C41 C42 C43 F18 178.1(4) . .
F17 C42 C43 C44 -179.5(4) . .
C41 C42 C43 C44 0.2(7) . .
F18 C43 C44 F19 0.8(7) . .
C42 C43 C44 F19 178.7(4) . .
F18 C43 C44 C45 -179.2(4) . .
C42 C43 C44 C45 -1.2(7) . .
C41 C40 C45 F20 -178.1(4) . .
B1 C40 C45 F20 -4.3(7) . .
C41 C40 C45 C44 0.5(6) . .
B1 C40 C45 C44 174.3(4) . .
F19 C44 C45 F20 -0.4(6) . .
C43 C44 C45 F20 179.6(4) . .
F19 C44 C45 C40 -179.1(4) . .
C43 C44 C45 C40 0.8(7) . .
C39 C34 B1 C28 110.6(5) . .
C35 C34 B1 C28 -64.1(5) . .
C39 C34 B1 C25 -127.1(5) . .
C35 C34 B1 C25 58.2(5) . .
C39 C34 B1 C40 -12.1(6) . .
C35 C34 B1 C40 173.2(4) . .
C29 C28 B1 C34 102.2(5) . .
C33 C28 B1 C34 -69.5(5) . .
C29 C28 B1 C25 -18.8(7) . .
C33 C28 B1 C25 169.5(4) . .
C29 C28 B1 C40 -134.2(5) . .
C33 C28 B1 C40 54.0(5) . .
C24 C25 B1 C34 22.7(6) . .
C26 C25 B1 C34 -163.2(4) . .
C24 C25 B1 C28 137.6(4) . .
C26 C25 B1 C28 -48.2(6) . .
C24 C25 B1 C40 -100.2(5) . .
C26 C25 B1 C40 74.0(5) . .
C45 C40 B1 C34 136.1(4) . .
C41 C40 B1 C34 -50.5(5) . .
C45 C40 B1 C28 20.0(6) . .
C41 C40 B1 C28 -166.6(4) . .
C45 C40 B1 C25 -102.8(5) . .
C41 C40 B1 C25 70.6(5) . .
C51 C46 C47 C48 0.0 . .
C52 C46 C47 C48 -179.9(5) . .
C46 C47 C48 C49 0.0 . .
C47 C48 C49 C50 0.0 . .
C48 C49 C50 C51 0.0 . .
C49 C50 C51 C46 0.0 . .
C47 C46 C51 C50 0.0 . .
C52 C46 C51 C50 179.9(4) . .
